data_2208900
loop_
_publ_author_name
'H. Zhou'
'X.-M. Ren'

_publ_section_title
;
 Bis[4-(dimethylamino)pyridinium]
 bis(1,2-dicyanoethene-1,2-dithiolato-\k^2^<i>S</i>,<i>S</i>')cuprate(II)
;
_journal_coeditor_code HG2022
_journal_issue 5
_journal_name_full 'Acta Crystallographica Section E'
_journal_page_first m1119
_journal_page_last m1121
_journal_paper_doi 10.1107/S1600536806014358
_journal_volume 62
_journal_year 2006
_chemical_formula_iupac '(C7 H11 N2)2 [Cu (C4 N2 S2)2]'
_chemical_formula_moiety '2C7 H11 N2 +, C8 Cu N4 S4 2-'
_chemical_formula_sum 'C22 H22 Cu N8 S4'
_chemical_formula_weight 590.26
_chemical_name_systematic
;
Bis[4-(dimethylamino)pyridinium]
bis(1,2-dicyanoethene-1,2-dithiolato-\k^2^S,S')cuprate(II)
;
_space_group_IT_number 14
_symmetry_cell_setting monoclinic
_symmetry_space_group_name_Hall '-P 2yn'
_symmetry_space_group_name_H-M 'P 1 21/n 1'
_atom_sites_solution_hydrogens geom
_atom_sites_solution_primary direct
_atom_sites_solution_secondary difmap
_audit_creation_method SHELXL-97
_cell_angle_alpha 90.00
_cell_angle_beta 101.219(4)
_cell_angle_gamma 90.00
_cell_formula_units_Z 2
_cell_length_a 12.271(2)
_cell_length_b 6.0279(11)
_cell_length_c 17.236(3)
_cell_measurement_reflns_used 657
_cell_measurement_temperature 293(2)
_cell_measurement_theta_max 25.0
_cell_measurement_theta_min 2.60
_cell_volume 1250.6(4)
_computing_cell_refinement SMART
_computing_data_collection 'SMART (Bruker, 2000)'
_computing_data_reduction 'SAINT (Bruker, 2000)'
_computing_molecular_graphics 'SHELXTL (Bruker, 2000)'
_computing_publication_material SHELXTL
_computing_structure_refinement 'SHELXL97 (Sheldrick, 1997)'
_computing_structure_solution 'SHELXS97 (Sheldrick, 1990)'
_diffrn_ambient_temperature 293(2)
_diffrn_measured_fraction_theta_full 0.998
_diffrn_measured_fraction_theta_max 0.998
_diffrn_measurement_device_type 'Bruker SMART CCD area-detector'
_diffrn_measurement_method '\f and \w'
_diffrn_radiation_monochromator graphite
_diffrn_radiation_source 'fine-focus sealed tube'
_diffrn_radiation_type MoK\a
_diffrn_radiation_wavelength 0.71073
_diffrn_reflns_av_R_equivalents 0.1238
_diffrn_reflns_av_sigmaI/netI 0.1102
_diffrn_reflns_limit_h_max 14
_diffrn_reflns_limit_h_min -14
_diffrn_reflns_limit_k_max 6
_diffrn_reflns_limit_k_min -7
_diffrn_reflns_limit_l_max 15
_diffrn_reflns_limit_l_min -20
_diffrn_reflns_number 5947
_diffrn_reflns_theta_full 25.00
_diffrn_reflns_theta_max 25.00
_diffrn_reflns_theta_min 1.88
_diffrn_standards_decay_% 0
_diffrn_standards_number 0
_exptl_absorpt_coefficient_mu 1.237
_exptl_absorpt_correction_T_max 0.901
_exptl_absorpt_correction_T_min 0.847
_exptl_absorpt_correction_type multi-scan
_exptl_absorpt_process_details '(SADABS; Bruker, 2000)'
_exptl_crystal_colour brown
_exptl_crystal_density_diffrn 1.568
_exptl_crystal_density_method 'not measured'
_exptl_crystal_description needle
_exptl_crystal_F_000 606
_exptl_crystal_size_max 0.20
_exptl_crystal_size_mid 0.10
_exptl_crystal_size_min 0.10
_refine_diff_density_max 0.779
_refine_diff_density_min -0.405
_refine_ls_extinction_method none
_refine_ls_goodness_of_fit_ref 1.032
_refine_ls_hydrogen_treatment constr
_refine_ls_matrix_type full
_refine_ls_number_parameters 160
_refine_ls_number_reflns 2196
_refine_ls_number_restraints 0
_refine_ls_restrained_S_all 1.032
_refine_ls_R_factor_all 0.0955
_refine_ls_R_factor_gt 0.0613
_refine_ls_shift/su_max 0.000
_refine_ls_shift/su_mean 0.000
_refine_ls_structure_factor_coef Fsqd
_refine_ls_weighting_details 'calc w=1/[\s^2^(Fo^2^)+(0.0409P)^2^] where P=(Fo^2^+2Fc^2^)/3'
_refine_ls_weighting_scheme calc
_refine_ls_wR_factor_gt 0.1257
_refine_ls_wR_factor_ref 0.1380
_reflns_number_gt 1588
_reflns_number_total 2196
_reflns_threshold_expression I>2\s(I)
_cod_data_source_file hg2022.cif
_cod_data_source_block I
_cod_depositor_comments
;
The following automatic conversions were performed:
'_symmetry_cell_setting' value 'Monoclinic' changed to 'monoclinic'
according to '/home/saulius/struct/CIF-dictionaries/cif_core.dic'
dictionary named 'cif_core.dic' version 2.4.1 from
2010-06-29.

'_exptl_absorpt_correction_type' value 'multiscan' changed to
'multi-scan' according to
'/home/saulius/struct/CIF-dictionaries/cif_core.dic' dictionary named
'cif_core.dic' version 2.4.1 from 2010-06-29.

Automatic conversion script
Id: cif_fix_enum 1527 2010-12-29 10:47:43Z saulius 

The following automatic conversions were performed:

'_symmetry_cell_setting' value 'Monoclinic' changed to 'monoclinic'
according to /home/saulius/struct/CIF-dictionaries/cif_core.dic
dictionary named 'cif_core.dic' version 2.4.1 from
2010-06-29.

'_exptl_absorpt_correction_type' value 'multiscan'
changed to 'multi-scan' according to
/home/saulius/struct/CIF-dictionaries/cif_core.dic dictionary named
'cif_core.dic' version 2.4.1 from 2010-06-29.

Automatic conversion script
Id: cif_fix_values 1715 2011-07-08 13:25:40Z adriana 
;
_cod_original_cell_volume 1250.5(4)
_cod_original_sg_symbol_H-M 'P 21/n'
_cod_database_code 2208900
_cod_database_fobs_code 2208900

loop_
_symmetry_equiv_pos_as_xyz
'x, y, z'
'-x+1/2, y+1/2, -z+1/2'
'-x, -y, -z'
'x-1/2, -y-1/2, z-1/2'

loop_
_atom_site_type_symbol
_atom_site_label
_atom_site_fract_x
_atom_site_fract_y
_atom_site_fract_z
_atom_site_U_iso_or_equiv
_atom_site_adp_type
_atom_site_calc_flag
_atom_site_refinement_flags
_atom_site_occupancy
Cu Cu1 1.0000 0.0000 0.0000 0.0287(3) Uani d S 1
S S1 1.03531(13) -0.1464(2) 0.12415(8) 0.0394(4) Uani d . 1
S S2 0.91822(12) 0.2993(2) 0.04339(8) 0.0361(4) Uani d . 1
N N1 0.9782(4) -0.0273(8) 0.3233(3) 0.0485(13) Uani d . 1
N N2 0.8360(4) 0.5089(8) 0.2254(3) 0.0483(13) Uani d . 1
N N3 0.8543(4) 0.5924(8) 0.3969(3) 0.0411(12) Uani d . 1
H H3A 0.8640 0.6416 0.3519 0.049 Uiso calc R 1
N N4 0.8071(4) 0.3651(7) 0.6118(3) 0.0369(11) Uani d . 1
C C1 0.9769(4) 0.0070(8) 0.2580(3) 0.0331(13) Uani d . 1
C C2 0.9757(4) 0.0494(8) 0.1765(3) 0.0302(13) Uani d . 1
C C3 0.9248(4) 0.2358(8) 0.1412(3) 0.0272(12) Uani d . 1
C C4 0.8754(4) 0.3894(9) 0.1878(3) 0.0322(13) Uani d . 1
C C5 0.8000(5) 0.4005(10) 0.4014(3) 0.0418(15) Uani d . 1
H H5A 0.7733 0.3214 0.3553 0.050 Uiso calc R 1
C C6 0.7834(5) 0.3208(9) 0.4707(3) 0.0372(14) Uani d . 1
H H6A 0.7459 0.1871 0.4719 0.045 Uiso calc R 1
C C7 0.8223(4) 0.4378(8) 0.5423(3) 0.0297(13) Uani d . 1
C C8 0.8807(4) 0.6353(9) 0.5340(3) 0.0373(14) Uani d . 1
H H8A 0.9107 0.7171 0.5788 0.045 Uiso calc R 1
C C9 0.8934(5) 0.7063(9) 0.4636(3) 0.0398(15) Uani d . 1
H H9A 0.9306 0.8392 0.4601 0.048 Uiso calc R 1
C C10 0.7433(5) 0.1662(10) 0.6206(4) 0.0538(17) Uani d . 1
H H10A 0.7218 0.0949 0.5701 0.081 Uiso calc R 1
H H10B 0.6781 0.2061 0.6404 0.081 Uiso calc R 1
H H10C 0.7880 0.0665 0.6570 0.081 Uiso calc R 1
C C11 0.8445(5) 0.4887(10) 0.6842(3) 0.0541(17) Uani d . 1
H H11A 0.8860 0.6160 0.6732 0.081 Uiso calc R 1
H H11B 0.8909 0.3957 0.7221 0.081 Uiso calc R 1
H H11C 0.7813 0.5363 0.7051 0.081 Uiso calc R 1

loop_
_atom_site_aniso_label
_atom_site_aniso_U_11
_atom_site_aniso_U_22
_atom_site_aniso_U_33
_atom_site_aniso_U_12
_atom_site_aniso_U_13
_atom_site_aniso_U_23
Cu1 0.0384(5) 0.0250(5) 0.0210(5) -0.0002(4) 0.0014(4) -0.0006(4)
S1 0.0618(10) 0.0310(8) 0.0242(8) 0.0117(7) 0.0054(7) 0.0024(6)
S2 0.0555(9) 0.0287(8) 0.0237(8) 0.0085(7) 0.0068(7) 0.0037(6)
N1 0.069(3) 0.049(3) 0.027(3) 0.002(3) 0.007(3) 0.006(3)
N2 0.071(4) 0.043(3) 0.033(3) 0.010(3) 0.013(3) 0.000(3)
N3 0.051(3) 0.044(3) 0.028(3) 0.002(2) 0.007(2) 0.006(2)
N4 0.050(3) 0.033(3) 0.027(3) -0.002(2) 0.005(2) -0.001(2)
C1 0.041(3) 0.023(3) 0.034(4) -0.001(3) 0.004(3) 0.002(3)
C2 0.037(3) 0.031(3) 0.021(3) -0.003(2) 0.003(2) 0.003(2)
C3 0.031(3) 0.028(3) 0.021(3) -0.004(2) 0.002(2) -0.004(2)
C4 0.039(3) 0.032(3) 0.022(3) -0.001(3) -0.004(3) 0.005(3)
C5 0.049(4) 0.042(4) 0.031(4) 0.003(3) -0.001(3) -0.011(3)
C6 0.048(4) 0.031(3) 0.031(3) 0.000(3) 0.003(3) -0.002(3)
C7 0.033(3) 0.029(3) 0.027(3) 0.009(2) 0.006(3) -0.004(2)
C8 0.045(4) 0.031(3) 0.034(4) 0.000(3) 0.001(3) -0.006(3)
C9 0.046(4) 0.033(3) 0.039(4) -0.005(3) 0.003(3) -0.001(3)
C10 0.067(4) 0.052(4) 0.044(4) 0.001(3) 0.014(3) 0.010(3)
C11 0.073(4) 0.061(4) 0.027(3) -0.002(4) 0.009(3) -0.002(3)

loop_
_atom_type_symbol
_atom_type_description
_atom_type_scat_dispersion_real
_atom_type_scat_dispersion_imag
_atom_type_scat_source
C C 0.0033 0.0016 'International Tables Vol C Tables 4.2.6.8 and 6.1.1.4'
H H 0.0000 0.0000 'International Tables Vol C Tables 4.2.6.8 and 6.1.1.4'
N N 0.0061 0.0033 'International Tables Vol C Tables 4.2.6.8 and 6.1.1.4'
S S 0.1246 0.1234 'International Tables Vol C Tables 4.2.6.8 and 6.1.1.4'
Cu Cu 0.3201 1.2651 'International Tables Vol C Tables 4.2.6.8 and 6.1.1.4'

loop_
_geom_angle_atom_site_label_1
_geom_angle_atom_site_label_2
_geom_angle_atom_site_label_3
_geom_angle_site_symmetry_1
_geom_angle_site_symmetry_3
_geom_angle
_geom_angle_publ_flag
S2 Cu1 S2 . 3_755 180.00(9) yes
S2 Cu1 S1 . . 90.80(5) yes
S2 Cu1 S1 3_755 . 89.20(5) yes
S2 Cu1 S1 . 3_755 89.20(5) ?
S2 Cu1 S1 3_755 3_755 90.80(5) ?
S1 Cu1 S1 . 3_755 180.00(8) yes
C2 S1 Cu1 . . 101.70(17) ?
C3 S2 Cu1 . . 102.00(18) ?
C9 N3 C5 . . 119.2(5) ?
C9 N3 H3A . . 120.4 ?
C5 N3 H3A . . 120.4 ?
C7 N4 C11 . . 122.2(5) ?
C7 N4 C10 . . 122.7(5) ?
C11 N4 C10 . . 114.9(5) ?
N1 C1 C2 . . 179.8(6) ?
C3 C2 C1 . . 120.1(5) ?
C3 C2 S1 . . 122.0(4) ?
C1 C2 S1 . . 117.8(4) ?
C2 C3 C4 . . 119.1(5) ?
C2 C3 S2 . . 123.4(4) ?
C4 C3 S2 . . 117.5(4) ?
N2 C4 C3 . . 179.1(6) ?
C6 C5 N3 . . 121.6(5) ?
C6 C5 H5A . . 119.2 ?
N3 C5 H5A . . 119.2 ?
C5 C6 C7 . . 120.8(5) ?
C5 C6 H6A . . 119.6 ?
C7 C6 H6A . . 119.6 ?
N4 C7 C8 . . 122.3(5) ?
N4 C7 C6 . . 122.6(5) ?
C8 C7 C6 . . 115.0(5) ?
C9 C8 C7 . . 121.2(5) ?
C9 C8 H8A . . 119.4 ?
C7 C8 H8A . . 119.4 ?
C8 C9 N3 . . 122.2(5) ?
C8 C9 H9A . . 118.9 ?
N3 C9 H9A . . 118.9 ?
N4 C10 H10A . . 109.5 ?
N4 C10 H10B . . 109.5 ?
H10A C10 H10B . . 109.5 ?
N4 C10 H10C . . 109.5 ?
H10A C10 H10C . . 109.5 ?
H10B C10 H10C . . 109.5 ?
N4 C11 H11A . . 109.5 ?
N4 C11 H11B . . 109.5 ?
H11A C11 H11B . . 109.5 ?
N4 C11 H11C . . 109.5 ?
H11A C11 H11C . . 109.5 ?
H11B C11 H11C . . 109.5 ?

loop_
_geom_bond_atom_site_label_1
_geom_bond_atom_site_label_2
_geom_bond_site_symmetry_2
_geom_bond_distance
_geom_bond_publ_flag
Cu1 S2 . 2.2613(14) yes
Cu1 S2 3_755 2.2613(14) ?
Cu1 S1 . 2.2770(14) yes
Cu1 S1 3_755 2.2770(14) ?
S1 C2 . 1.732(5) ?
S2 C3 . 1.715(5) ?
N1 C1 . 1.141(7) ?
N2 C4 . 1.138(7) ?
N3 C9 . 1.344(7) ?
N3 C5 . 1.345(7) ?
N3 H3A . 0.8600 ?
N4 C7 . 1.323(6) ?
N4 C11 . 1.449(7) ?
N4 C10 . 1.455(7) ?
C1 C2 . 1.425(7) ?
C2 C3 . 1.369(7) ?
C3 C4 . 1.435(8) ?
C5 C6 . 1.338(7) ?
C5 H5A . 0.9300 ?
C6 C7 . 1.421(7) ?
C6 H6A . 0.9300 ?
C7 C8 . 1.410(7) ?
C8 C9 . 1.325(7) ?
C8 H8A . 0.9300 ?
C9 H9A . 0.9300 ?
C10 H10A . 0.9600 ?
C10 H10B . 0.9600 ?
C10 H10C . 0.9600 ?
C11 H11A . 0.9600 ?
C11 H11B . 0.9600 ?
C11 H11C . 0.9600 ?

loop_
_geom_hbond_atom_site_label_D
_geom_hbond_atom_site_label_H
_geom_hbond_atom_site_label_A
_geom_hbond_site_symmetry_A
_geom_hbond_distance_DH
_geom_hbond_distance_HA
_geom_hbond_distance_DA
_geom_hbond_angle_DHA
N3 H3A N2 . 0.86 2.29 2.964(7) 135.9
N3 H3A N1 1_565 0.86 2.54 3.151(7) 128.6
